data_7064146
loop_
_publ_author_name
'Yang, Runqian'
'Bandyopadhyay, Uchchhal'
'Mallet-Ladeira, Sonia'
'Poli, Rinaldo'
'Manoury, Eric'
'Labande, Agn\`es'

_publ_section_title
;
 Asymmetric hydrogenation of ketones with planar chiral manganese(i)
 complexes
;
_journal_name_full 'New Journal of Chemistry'
_journal_paper_doi 10.1039/D5NJ03919C
_journal_year 2026
_chemical_absolute_configuration ad
_chemical_formula_moiety 'C32 H27 Fe Mn N2 O3 P, C H2 Cl2, Br'
_chemical_formula_sum 'C33 H29 Br Cl2 Fe Mn N2 O3 P'
_chemical_formula_weight 794.14
_space_group_IT_number 19
_space_group_name_Hall 'P 2ac 2ab'
_space_group_name_H-M_alt 'P 21 21 21'
_symmetry_cell_setting orthorhombic
_symmetry_Int_Tables_number 19
_symmetry_space_group_name_Hall 'P 2ac 2ab'
_symmetry_space_group_name_H-M 'P 21 21 21'
_atom_sites_solution_hydrogens mixed
_atom_sites_solution_primary dual
_atom_sites_solution_secondary difmap
_audit_update_record
;
2025-09-23 deposited with the CCDC.	2025-11-26 downloaded from the CCDC.
;
_cell_angle_alpha 90
_cell_angle_beta 90
_cell_angle_gamma 90
_cell_formula_units_Z 8
_cell_length_a 14.75840(10)
_cell_length_b 15.39170(10)
_cell_length_c 28.80400(10)
_cell_measurement_reflns_used 93897
_cell_measurement_temperature 103(2)
_cell_measurement_theta_max 79.7980
_cell_measurement_theta_min 3.0550
_cell_volume 6543.03(7)
_computing_cell_refinement 'CrysAlisPro 1.171.41.120a (Rigaku OD, 2021)'
_computing_data_collection 'CrysAlisPro 1.171.41.120a (Rigaku OD, 2021)'
_computing_data_reduction 'CrysAlisPro 1.171.41.120a (Rigaku OD, 2021)'
_computing_molecular_graphics 'Ortep-3 for Windows (Farrugia, 1997)'
_computing_publication_material 'WinGX publication routines (Farrugia, 1999)'
_computing_structure_refinement 'SHELXL-2019/3 (Sheldrick, 2015)'
_computing_structure_solution 'SHELXT (Sheldrick 2015)'
_diffrn_ambient_temperature 103(2)
_diffrn_detector 'Hybrid Pixel Array Detector'
_diffrn_detector_type HyPix
_diffrn_measured_fraction_theta_full 1
_diffrn_measured_fraction_theta_max 0.996
_diffrn_measurement_device 'four-circle diffractometer'
_diffrn_measurement_device_type 'XtaLAB Synergy, Dualflex, HyPix'
_diffrn_measurement_method '\w scans'
_diffrn_radiation_monochromator mirror
_diffrn_radiation_probe x-ray
_diffrn_radiation_type 'Cu K\a'
_diffrn_radiation_wavelength 1.54184
_diffrn_reflns_av_R_equivalents 0.052
_diffrn_reflns_av_unetI/netI 0.0227
_diffrn_reflns_Laue_measured_fraction_full 1
_diffrn_reflns_Laue_measured_fraction_max 0.996
_diffrn_reflns_limit_h_max 17
_diffrn_reflns_limit_h_min -18
_diffrn_reflns_limit_k_max 18
_diffrn_reflns_limit_k_min -19
_diffrn_reflns_limit_l_max 36
_diffrn_reflns_limit_l_min -36
_diffrn_reflns_number 141040
_diffrn_reflns_point_group_measured_fraction_full 1
_diffrn_reflns_point_group_measured_fraction_max 0.991
_diffrn_reflns_theta_full 67.684
_diffrn_reflns_theta_max 80.235
_diffrn_reflns_theta_min 3.068
_diffrn_source 'micro-focus sealed X-ray tube'
_diffrn_source_type 'PhotonJet (Cu) X-ray Source'
_diffrn_standards_decay_% 0
_diffrn_standards_interval_count 0
_diffrn_standards_interval_time 0
_diffrn_standards_number 0
_exptl_absorpt_coefficient_mu 10.393
_exptl_absorpt_correction_T_max 0.1696
_exptl_absorpt_correction_T_min 0.0645
_exptl_absorpt_correction_type sphere
_exptl_absorpt_process_details
;
Interpolation using  Int.Tab. Vol. C (1992) p. 523,Tab. 6.3.3.3
for values of muR in the range 0-2.5, and Int.Tab. Vol.II (1959)
p.302; Table 5.3.6 B for muR in the range 2.6-10.0.
The interpolation procedure of C.W.Dwiggins Jr (Acta Cryst.(1975)
A31,146-148) is used with some modification.
;
_exptl_crystal_colour orange
_exptl_crystal_density_diffrn 1.612
_exptl_crystal_density_method 'not measured'
_exptl_crystal_description block
_exptl_crystal_F_000 3200
_exptl_crystal_size_max 0.20
_exptl_crystal_size_mid 0.20
_exptl_crystal_size_min 0.20
_exptl_crystal_size_rad 0.2000
_refine_diff_density_max 1.488
_refine_diff_density_min -0.745
_refine_diff_density_rms 0.084
_refine_ls_abs_structure_details
;
 Flack x determined using 6051 quotients [(I+)-(I-)]/[(I+)+(I-)]
 (Parsons, Flack and Wagner, Acta Cryst. B69 (2013) 249-259).
;
_refine_ls_abs_structure_Flack 0.0005(12)
_refine_ls_extinction_method none
_refine_ls_goodness_of_fit_ref 1.041
_refine_ls_hydrogen_treatment mixed
_refine_ls_matrix_type full
_refine_ls_number_parameters 801
_refine_ls_number_reflns 14175
_refine_ls_number_restraints 0
_refine_ls_restrained_S_all 1.041
_refine_ls_R_factor_all 0.0339
_refine_ls_R_factor_gt 0.0334
_refine_ls_shift/su_max 0.002
_refine_ls_shift/su_mean 0
_refine_ls_structure_factor_coef Fsqd
_refine_ls_weighting_details 'w=1/[\s^2^(Fo^2^)+(0.0589P)^2^+4.6910P] where P=(Fo^2^+2Fc^2^)/3'
_refine_ls_weighting_scheme calc
_refine_ls_wR_factor_gt 0.0888
_refine_ls_wR_factor_ref 0.0891
_reflns_Friedel_coverage 0.817
_reflns_Friedel_fraction_full 1
_reflns_Friedel_fraction_max 0.985
_reflns_number_gt 13945
_reflns_number_total 14175
_reflns_threshold_expression 'I > 2\s(I)'
_cod_data_source_file d5nj03919c2.cif
_cod_data_source_block 20240924-Vickie_Mn
_cod_database_code 7064146
_shelx_shelxl_version_number 2019/3

loop_
_symmetry_equiv_pos_as_xyz
'x, y, z'
'-x+1/2, -y, z+1/2'
'-x, y+1/2, -z+1/2'
'x+1/2, -y+1/2, -z'

loop_
_atom_site_label
_atom_site_type_symbol
_atom_site_fract_x
_atom_site_fract_y
_atom_site_fract_z
_atom_site_U_iso_or_equiv
_atom_site_adp_type
_atom_site_occupancy
_atom_site_site_symmetry_order
_atom_site_calc_flag
_atom_site_refinement_flags_posn
_atom_site_refinement_flags_adp
_atom_site_refinement_flags_occupancy
_atom_site_disorder_assembly
_atom_site_disorder_group
C1 C 0.3392(3) 0.8353(3) 0.71189(14) 0.0266(8) Uani 1 1 d . . . . .
C2 C 0.4359(3) 0.9516(3) 0.74813(16) 0.0304(8) Uani 1 1 d . . . . .
C3 C 0.3531(3) 0.9900(3) 0.67469(14) 0.0275(8) Uani 1 1 d . . . . .
C4 C 0.5502(3) 1.0595(3) 0.67138(15) 0.0295(8) Uani 1 1 d . . . . .
H4 H 0.495412 1.091423 0.668512 0.035 Uiso 1 1 calc R U . . .
C5 C 0.6316(3) 1.1040(3) 0.67167(17) 0.0328(9) Uani 1 1 d . . . . .
H5 H 0.632337 1.165588 0.669211 0.039 Uiso 1 1 calc R U . . .
C6 C 0.7120(3) 1.0582(3) 0.67556(16) 0.0314(9) Uani 1 1 d . . . . .
H6 H 0.768567 1.087723 0.676017 0.038 Uiso 1 1 calc R U . . .
C7 C 0.7084(3) 0.9682(3) 0.67879(15) 0.0295(8) Uani 1 1 d . . . . .
H7 H 0.762569 0.935246 0.681262 0.035 Uiso 1 1 calc R U . . .
C8 C 0.6241(3) 0.9267(3) 0.67835(13) 0.0241(7) Uani 1 1 d . . . . .
C9 C 0.6154(3) 0.8302(3) 0.68094(14) 0.0250(7) Uani 1 1 d . . . . .
H9A H 0.618927 0.80511 0.649334 0.03 Uiso 1 1 calc R U . . .
H9B H 0.665848 0.805944 0.699555 0.03 Uiso 1 1 calc R U . . .
C10 C 0.5081(3) 0.7125(3) 0.69584(14) 0.0251(7) Uani 1 1 d . . . . .
H10A H 0.454417 0.696929 0.714683 0.03 Uiso 1 1 calc R U . . .
H10B H 0.560072 0.678457 0.707751 0.03 Uiso 1 1 calc R U . . .
C11 C 0.4908(3) 0.6864(2) 0.64627(14) 0.0222(7) Uani 1 1 d . . . . .
C12 C 0.5168(3) 0.6058(3) 0.62642(14) 0.0241(7) Uani 1 1 d . . . . .
H12 H 0.549772 0.558293 0.643003 0.029 Uiso 1 1 calc R U . . .
C13 C 0.4862(3) 0.6023(3) 0.57946(14) 0.0263(8) Uani 1 1 d . . . . .
H13 H 0.494493 0.552577 0.557519 0.032 Uiso 1 1 calc R U . . .
C14 C 0.4398(3) 0.6815(3) 0.56975(13) 0.0251(8) Uani 1 1 d . . . . .
H14 H 0.410598 0.697535 0.539621 0.03 Uiso 1 1 calc R U . . .
C15 C 0.4425(3) 0.7346(2) 0.61108(13) 0.0222(7) Uani 1 1 d . . . . .
C16 C 0.3064(3) 0.5840(4) 0.68105(18) 0.0396(11) Uani 1 1 d . . . . .
H16 H 0.324585 0.593763 0.714091 0.047 Uiso 1 1 calc R U . . .
C17 C 0.3286(4) 0.5097(3) 0.6534(3) 0.0519(15) Uani 1 1 d . . . . .
H17 H 0.364733 0.458211 0.663656 0.062 Uiso 1 1 calc R U . . .
C18 C 0.2891(3) 0.5221(3) 0.6087(2) 0.0466(14) Uani 1 1 d . . . . .
H18 H 0.292953 0.481172 0.581817 0.056 Uiso 1 1 calc R U . . .
C19 C 0.2438(3) 0.6031(4) 0.60934(18) 0.0371(10) Uani 1 1 d . . . . .
H19 H 0.210715 0.629526 0.582545 0.045 Uiso 1 1 calc R U . . .
C20 C 0.2537(3) 0.6410(3) 0.65347(16) 0.0314(9) Uani 1 1 d . . . . .
H20 H 0.228727 0.698432 0.663464 0.038 Uiso 1 1 calc R U . . .
C21 C 0.4914(3) 0.8961(3) 0.57318(13) 0.0248(7) Uani 1 1 d . . . . .
C22 C 0.5654(3) 0.8507(3) 0.55530(14) 0.0270(8) Uani 1 1 d . . . . .
H22 H 0.574281 0.79145 0.563421 0.032 Uiso 1 1 calc R U . . .
C23 C 0.6263(3) 0.8917(3) 0.52558(15) 0.0299(8) Uani 1 1 d . . . . .
H23 H 0.676429 0.860417 0.513438 0.036 Uiso 1 1 calc R U . . .
C24 C 0.6139(3) 0.9784(3) 0.51363(14) 0.0296(8) Uani 1 1 d . . . . .
H24 H 0.655471 1.006302 0.493338 0.036 Uiso 1 1 calc R U . . .
C25 C 0.5406(3) 1.0241(3) 0.53146(15) 0.0309(8) Uani 1 1 d . . . . .
H25 H 0.532438 1.083466 0.523566 0.037 Uiso 1 1 calc R U . . .
C26 C 0.4792(3) 0.9833(3) 0.56079(15) 0.0290(8) Uani 1 1 d . . . . .
H26 H 0.428658 1.014645 0.572485 0.035 Uiso 1 1 calc R U . . .
C27 C 0.3021(3) 0.8570(3) 0.58671(14) 0.0245(7) Uani 1 1 d . . . . .
C28 C 0.2240(3) 0.8721(3) 0.61264(15) 0.0270(8) Uani 1 1 d . . . . .
H28 H 0.228407 0.8784 0.645372 0.032 Uiso 1 1 calc R U . . .
C29 C 0.1395(3) 0.8783(3) 0.59134(16) 0.0318(9) Uani 1 1 d . . . . .
H29 H 0.086751 0.888816 0.609409 0.038 Uiso 1 1 calc R U . . .
C30 C 0.1328(3) 0.8688(3) 0.54376(17) 0.0336(9) Uani 1 1 d . . . . .
H30 H 0.075296 0.872944 0.529102 0.04 Uiso 1 1 calc R U . . .
C31 C 0.2096(3) 0.8534(3) 0.51731(16) 0.0344(9) Uani 1 1 d . . . . .
H31 H 0.204369 0.846362 0.484658 0.041 Uiso 1 1 calc R U . . .
C32 C 0.2941(3) 0.8483(3) 0.53823(14) 0.0283(8) Uani 1 1 d . . . . .
H32 H 0.346628 0.838902 0.519831 0.034 Uiso 1 1 calc R U . . .
C33 C 0.0722(3) 0.8466(3) 0.73671(16) 0.0301(8) Uani 1 1 d . . . . .
C34 C 0.1482(3) 0.7998(3) 0.81133(15) 0.0268(8) Uani 1 1 d . . . . .
C35 C 0.1669(3) 0.9565(3) 0.77804(14) 0.0260(8) Uani 1 1 d . . . . .
C36 C -0.0497(3) 0.7333(3) 0.81553(15) 0.0287(8) Uani 1 1 d . . . . .
H36 H 0.005149 0.701723 0.819352 0.034 Uiso 1 1 calc R U . . .
C37 C -0.1310(3) 0.6887(3) 0.81790(17) 0.0339(9) Uani 1 1 d . . . . .
H37 H -0.13197 0.62792 0.823476 0.041 Uiso 1 1 calc R U . . .
C38 C -0.2114(3) 0.7347(3) 0.81195(18) 0.0338(9) Uani 1 1 d . . . . .
H38 H -0.268157 0.70572 0.813212 0.041 Uiso 1 1 calc R U . . .
C39 C -0.2073(3) 0.8236(3) 0.80416(15) 0.0293(8) Uani 1 1 d . . . . .
H39 H -0.261255 0.856213 0.799669 0.035 Uiso 1 1 calc R U . . .
C40 C -0.1232(3) 0.8644(3) 0.80300(13) 0.0244(7) Uani 1 1 d . . . . .
C41 C -0.1145(3) 0.9608(3) 0.79858(13) 0.0239(7) Uani 1 1 d . . . . .
H41A H -0.159088 0.982253 0.775586 0.029 Uiso 1 1 calc R U . . .
H41B H -0.128463 0.98826 0.828832 0.029 Uiso 1 1 calc R U . . .
C42 C -0.0037(3) 1.0784(2) 0.79690(14) 0.0231(7) Uani 1 1 d . . . . .
H42A H -0.052113 1.115645 0.783875 0.028 Uiso 1 1 calc R U . . .
H42B H 0.054229 1.096384 0.782424 0.028 Uiso 1 1 calc R U . . .
C43 C 0.0022(3) 1.0944(2) 0.84840(13) 0.0214(7) Uani 1 1 d . . . . .
C44 C 0.0460(3) 1.0404(2) 0.88308(13) 0.0214(7) Uani 1 1 d . . . . .
C45 C 0.0394(3) 1.0847(2) 0.92670(13) 0.0239(7) Uani 1 1 d . . . . .
H45 H 0.064279 1.063753 0.956986 0.029 Uiso 1 1 calc R U . . .
C46 C -0.0068(3) 1.1645(3) 0.91930(14) 0.0259(8) Uani 1 1 d . . . . .
H46 H -0.020465 1.209219 0.94348 0.031 Uiso 1 1 calc R U . . .
C47 C -0.0300(3) 1.1698(3) 0.87137(14) 0.0244(7) Uani 1 1 d . . . . .
H47 H -0.06257 1.219262 0.856267 0.029 Uiso 1 1 calc R U . . .
C48 C 0.1728(3) 1.2284(4) 0.82767(17) 0.0399(11) Uani 1 1 d . . . . .
H48 H 0.149391 1.239826 0.795669 0.048 Uiso 1 1 calc R U . . .
C49 C 0.2264(3) 1.1571(3) 0.84137(16) 0.0352(10) Uani 1 1 d . . . . .
H49 H 0.246996 1.108748 0.820715 0.042 Uiso 1 1 calc R U . . .
C50 C 0.2451(3) 1.1646(3) 0.88958(16) 0.0310(9) Uani 1 1 d . . . . .
H50 H 0.281507 1.12308 0.90868 0.037 Uiso 1 1 calc R U . . .
C51 C 0.2031(3) 1.2423(3) 0.90576(17) 0.0325(9) Uani 1 1 d . . . . .
H51 H 0.204676 1.264699 0.938335 0.039 Uiso 1 1 calc R U . . .
C52 C 0.1579(3) 1.2818(3) 0.86780(19) 0.0375(10) Uani 1 1 d . . . . .
H52 H 0.122568 1.337204 0.868759 0.045 Uiso 1 1 calc R U . . .
C53 C 0.0107(3) 0.8647(2) 0.90927(14) 0.0234(7) Uani 1 1 d . . . . .
C54 C -0.0786(3) 0.8885(3) 0.91746(14) 0.0265(8) Uani 1 1 d . . . . .
H54 H -0.099372 0.944331 0.90824 0.032 Uiso 1 1 calc R U . . .
C55 C -0.1377(3) 0.8311(3) 0.93908(15) 0.0300(8) Uani 1 1 d . . . . .
H55 H -0.198912 0.847445 0.944314 0.036 Uiso 1 1 calc R U . . .
C56 C -0.1076(3) 0.7503(3) 0.95296(17) 0.0367(10) Uani 1 1 d . . . . .
H56 H -0.147847 0.711543 0.968211 0.044 Uiso 1 1 calc R U . . .
C57 C -0.0191(3) 0.7256(3) 0.94478(18) 0.0376(10) Uani 1 1 d . . . . .
H57 H 0.00076 0.669431 0.953881 0.045 Uiso 1 1 calc R U . . .
C58 C 0.0413(3) 0.7823(3) 0.92330(16) 0.0318(9) Uani 1 1 d . . . . .
H58 H 0.102453 0.765565 0.918191 0.038 Uiso 1 1 calc R U . . .
C59 C 0.1933(3) 0.9254(3) 0.90343(14) 0.0251(7) Uani 1 1 d . . . . .
C60 C 0.1953(3) 0.9314(3) 0.95202(15) 0.0301(8) Uani 1 1 d . . . . .
H60 H 0.140143 0.935575 0.968881 0.036 Uiso 1 1 calc R U . . .
C61 C 0.2770(3) 0.9312(3) 0.97557(17) 0.0353(9) Uani 1 1 d . . . . .
H61 H 0.277535 0.937668 1.008368 0.042 Uiso 1 1 calc R U . . .
C62 C 0.3572(3) 0.9218(3) 0.95206(18) 0.0354(10) Uani 1 1 d . . . . .
H62 H 0.412863 0.921254 0.968639 0.042 Uiso 1 1 calc R U . . .
C63 C 0.3573(3) 0.9129(3) 0.90379(18) 0.0342(9) Uani 1 1 d . . . . .
H63 H 0.41278 0.905333 0.887589 0.041 Uiso 1 1 calc R U . . .
C64 C 0.2754(3) 0.9153(3) 0.87936(15) 0.0277(8) Uani 1 1 d . . . . .
H64 H 0.275265 0.910097 0.8465 0.033 Uiso 1 1 calc R U . . .
C65 C 0.8164(4) 0.0116(4) 0.57126(18) 0.0466(12) Uani 1 1 d . . . . .
H65A H 0.763574 -0.022606 0.582001 0.056 Uiso 1 1 calc R U . . .
H65B H 0.860758 0.014108 0.59699 0.056 Uiso 1 1 calc R U . . .
C66 C 0.4415(4) 0.2531(4) 0.5663(2) 0.0449(12) Uani 1 1 d . . . . .
H66A H 0.470055 0.25297 0.597429 0.054 Uiso 1 1 calc R U . . .
H66B H 0.486919 0.232397 0.543627 0.054 Uiso 1 1 calc R U . . .
N1 N 0.5460(2) 0.9720(2) 0.67505(12) 0.0245(6) Uani 1 1 d . . . . .
N2 N 0.5277(2) 0.8067(2) 0.70257(12) 0.0231(6) Uani 1 1 d . . . . .
N3 N -0.0451(2) 0.8199(2) 0.80800(11) 0.0242(6) Uani 1 1 d . . . . .
N4 N -0.0225(2) 0.9862(2) 0.78387(11) 0.0222(6) Uani 1 1 d . . . . .
O1 O 0.2829(2) 0.7945(2) 0.72887(11) 0.0323(6) Uani 1 1 d . . . . .
O2 O 0.4314(3) 0.9895(2) 0.78196(11) 0.0414(8) Uani 1 1 d . . . . .
O3 O 0.3050(2) 1.0454(2) 0.66525(12) 0.0340(7) Uani 1 1 d . . . . .
O4 O 0.0824(3) 0.8152(2) 0.70108(11) 0.0392(7) Uani 1 1 d . . . . .
O5 O 0.1953(2) 0.7437(2) 0.82068(12) 0.0349(7) Uani 1 1 d . . . . .
O6 O 0.2249(2) 0.9968(2) 0.76342(11) 0.0319(6) Uani 1 1 d . . . . .
Mn1 Mn 0.42954(4) 0.90243(4) 0.68972(2) 0.02107(12) Uani 1 1 d . . . . .
Mn2 Mn 0.07336(4) 0.88876(4) 0.79643(2) 0.02118(12) Uani 1 1 d . . . . .
Fe1 Fe 0.37861(4) 0.62004(4) 0.62385(2) 0.02313(13) Uani 1 1 d . . . . .
Fe2 Fe 0.10763(4) 1.15946(4) 0.87871(2) 0.02176(12) Uani 1 1 d . . . . .
P1 P 0.41295(6) 0.84746(6) 0.61511(3) 0.02064(17) Uani 1 1 d . . . . .
P2 P 0.08507(6) 0.93168(6) 0.87330(3) 0.02087(18) Uani 1 1 d . . . . .
Cl1 Cl 0.78052(10) 0.11851(10) 0.55750(5) 0.0530(3) Uani 1 1 d . . . . .
Cl2 Cl 0.86652(10) -0.04128(11) 0.52288(5) 0.0517(3) Uani 1 1 d . . . . .
Cl3 Cl 0.40934(10) 0.35904(10) 0.55213(6) 0.0564(4) Uani 1 1 d . . . . .
Cl4 Cl 0.34893(13) 0.18231(11) 0.56646(10) 0.0809(6) Uani 1 1 d . . . . .
Br1 Br 0.53975(3) 0.79112(3) 0.81335(2) 0.03412(11) Uani 1 1 d . . . . .
Br2 Br -0.04079(3) 1.00586(3) 0.67223(2) 0.03007(10) Uani 1 1 d . . . . .
H4A H -0.023(3) 0.987(3) 0.7518(17) 0.013(10) Uiso 1 1 d . . . . .
H2 H 0.534(3) 0.812(3) 0.7322(18) 0.018(11) Uiso 1 1 d . . . . .

loop_
_atom_site_aniso_label
_atom_site_aniso_U_11
_atom_site_aniso_U_22
_atom_site_aniso_U_33
_atom_site_aniso_U_23
_atom_site_aniso_U_13
_atom_site_aniso_U_12
C1 0.0261(18) 0.0293(19) 0.0245(18) -0.0044(15) 0.0022(15) 0.0027(15)
C2 0.0269(19) 0.032(2) 0.033(2) -0.0017(17) 0.0009(16) 0.0023(16)
C3 0.0284(19) 0.0282(19) 0.0257(18) -0.0048(16) 0.0041(15) -0.0017(16)
C4 0.031(2) 0.0237(19) 0.033(2) -0.0025(15) 0.0030(17) 0.0016(16)
C5 0.034(2) 0.0245(19) 0.039(2) -0.0035(17) 0.0055(18) -0.0036(16)
C6 0.033(2) 0.025(2) 0.037(2) -0.0075(17) 0.0070(17) -0.0066(16)
C7 0.029(2) 0.027(2) 0.032(2) -0.0054(16) 0.0032(16) -0.0013(15)
C8 0.0266(18) 0.0234(18) 0.0222(17) -0.0030(14) 0.0033(14) 0.0000(14)
C9 0.0247(18) 0.0231(18) 0.0273(18) -0.0013(14) 0.0025(15) 0.0015(14)
C10 0.0275(18) 0.0249(18) 0.0230(18) 0.0002(15) 0.0006(14) -0.0010(14)
C11 0.0235(17) 0.0179(16) 0.0251(18) 0.0007(14) 0.0024(14) -0.0022(13)
C12 0.0241(18) 0.0217(17) 0.0263(18) 0.0001(15) 0.0018(14) 0.0006(13)
C13 0.0296(19) 0.0244(19) 0.0249(18) -0.0042(15) 0.0022(15) 0.0027(15)
C14 0.030(2) 0.0242(18) 0.0206(17) 0.0003(14) 0.0002(14) 0.0003(15)
C15 0.0238(18) 0.0214(17) 0.0215(17) 0.0019(13) 0.0021(14) -0.0007(13)
C16 0.032(2) 0.050(3) 0.037(2) 0.014(2) 0.0037(18) -0.011(2)
C17 0.034(2) 0.027(2) 0.095(5) 0.025(3) 0.012(3) -0.0048(19)
C18 0.032(2) 0.036(2) 0.071(4) -0.024(2) 0.012(2) -0.0160(19)
C19 0.0227(19) 0.048(3) 0.040(2) -0.006(2) -0.0012(17) -0.0057(18)
C20 0.0239(19) 0.034(2) 0.036(2) -0.0036(18) 0.0062(16) -0.0033(16)
C21 0.0278(19) 0.0265(19) 0.0201(17) 0.0012(15) -0.0001(14) -0.0016(15)
C22 0.0282(19) 0.0277(19) 0.0249(18) 0.0016(15) 0.0004(15) 0.0013(15)
C23 0.0265(19) 0.036(2) 0.0270(19) 0.0037(17) 0.0022(15) -0.0003(16)
C24 0.028(2) 0.038(2) 0.0227(17) 0.0067(16) -0.0015(15) -0.0068(17)
C25 0.040(2) 0.0265(19) 0.0266(19) 0.0032(15) 0.0005(17) -0.0055(17)
C26 0.033(2) 0.0264(19) 0.0279(19) -0.0014(15) 0.0032(16) 0.0017(15)
C27 0.0277(19) 0.0215(17) 0.0242(18) 0.0016(14) -0.0011(15) -0.0019(14)
C28 0.0271(19) 0.0273(19) 0.0265(19) 0.0003(15) -0.0011(15) -0.0004(15)
C29 0.027(2) 0.032(2) 0.037(2) 0.0040(17) -0.0003(17) 0.0033(16)
C30 0.029(2) 0.037(2) 0.035(2) 0.0044(18) -0.0084(17) -0.0001(17)
C31 0.041(2) 0.037(2) 0.0252(19) -0.0001(17) -0.0065(18) 0.0017(19)
C32 0.033(2) 0.0271(19) 0.0243(18) -0.0008(15) 0.0012(16) 0.0017(16)
C33 0.0290(19) 0.0258(19) 0.035(2) 0.0007(16) 0.0014(17) -0.0012(16)
C34 0.0276(18) 0.0236(18) 0.0293(19) -0.0030(15) 0.0034(15) -0.0011(15)
C35 0.0271(19) 0.0286(19) 0.0222(17) -0.0027(15) 0.0020(15) 0.0057(16)
C36 0.031(2) 0.0214(18) 0.034(2) 0.0011(15) 0.0020(17) 0.0018(15)
C37 0.034(2) 0.026(2) 0.042(2) 0.0003(18) 0.0026(19) -0.0019(17)
C38 0.030(2) 0.026(2) 0.045(3) 0.0006(18) 0.0036(19) -0.0043(16)
C39 0.0281(19) 0.029(2) 0.031(2) -0.0039(16) 0.0025(16) -0.0003(16)
C40 0.0270(18) 0.0237(18) 0.0225(18) -0.0012(14) 0.0009(14) 0.0008(14)
C41 0.0261(18) 0.0241(18) 0.0216(17) -0.0008(14) -0.0009(14) 0.0019(14)
C42 0.0275(18) 0.0199(17) 0.0221(17) 0.0002(14) -0.0017(14) -0.0002(14)
C43 0.0224(16) 0.0206(17) 0.0211(17) 0.0011(14) 0.0012(13) -0.0016(13)
C44 0.0233(16) 0.0209(16) 0.0200(16) 0.0001(13) 0.0006(14) -0.0032(13)
C45 0.0293(18) 0.0208(17) 0.0216(17) 0.0003(13) 0.0045(15) -0.0039(15)
C46 0.0303(19) 0.0245(19) 0.0231(18) -0.0027(15) 0.0034(15) -0.0022(15)
C47 0.0229(17) 0.0237(17) 0.0266(18) -0.0003(14) 0.0009(14) -0.0002(14)
C48 0.036(2) 0.053(3) 0.032(2) 0.018(2) -0.0022(18) -0.022(2)
C49 0.028(2) 0.043(2) 0.034(2) -0.0074(19) 0.0086(17) -0.0128(19)
C50 0.0252(19) 0.032(2) 0.035(2) -0.0013(18) 0.0007(16) -0.0036(16)
C51 0.030(2) 0.031(2) 0.037(2) -0.0049(17) -0.0044(18) -0.0057(17)
C52 0.031(2) 0.026(2) 0.056(3) 0.0084(19) 0.001(2) -0.0099(17)
C53 0.0282(18) 0.0203(17) 0.0216(17) 0.0018(14) 0.0005(14) -0.0004(14)
C54 0.0304(19) 0.0247(18) 0.0243(18) 0.0012(14) 0.0013(15) -0.0011(16)
C55 0.028(2) 0.035(2) 0.0278(19) 0.0043(17) 0.0024(15) -0.0021(16)
C56 0.038(2) 0.035(2) 0.037(2) 0.0102(19) 0.0013(19) -0.0102(19)
C57 0.045(3) 0.026(2) 0.042(3) 0.0136(18) 0.001(2) -0.0007(18)
C58 0.032(2) 0.027(2) 0.037(2) 0.0090(16) 0.0006(18) 0.0016(17)
C59 0.0257(18) 0.0222(17) 0.0272(19) 0.0043(14) -0.0019(15) 0.0002(14)
C60 0.031(2) 0.031(2) 0.029(2) 0.0038(16) -0.0008(16) 0.0012(16)
C61 0.041(2) 0.033(2) 0.031(2) 0.0069(17) -0.0090(18) -0.0020(19)
C62 0.028(2) 0.036(2) 0.042(2) 0.0100(19) -0.0108(18) -0.0044(17)
C63 0.026(2) 0.030(2) 0.046(3) 0.0100(19) -0.0014(18) -0.0007(16)
C64 0.0272(19) 0.0269(18) 0.0288(19) 0.0051(16) -0.0015(16) 0.0017(15)
C65 0.044(3) 0.067(4) 0.030(2) -0.003(2) -0.005(2) -0.007(3)
C66 0.048(3) 0.048(3) 0.038(3) -0.005(2) -0.003(2) 0.008(2)
N1 0.0252(15) 0.0227(15) 0.0257(15) -0.0035(12) 0.0026(13) -0.0021(12)
N2 0.0264(16) 0.0234(15) 0.0196(15) 0.0008(12) 0.0002(12) -0.0008(12)
N3 0.0247(15) 0.0238(15) 0.0240(15) -0.0005(12) 0.0034(13) -0.0014(13)
N4 0.0255(16) 0.0195(14) 0.0217(15) -0.0016(12) 0.0013(12) 0.0011(12)
O1 0.0328(15) 0.0344(16) 0.0298(15) -0.0001(12) 0.0082(12) -0.0042(13)
O2 0.050(2) 0.0461(19) 0.0279(15) -0.0121(14) -0.0050(14) 0.0076(16)
O3 0.0345(16) 0.0280(15) 0.0394(17) -0.0008(13) 0.0016(13) 0.0082(13)
O4 0.0497(19) 0.0423(18) 0.0256(15) -0.0125(13) 0.0004(14) 0.0069(15)
O5 0.0350(16) 0.0273(15) 0.0424(19) 0.0033(13) 0.0055(14) 0.0075(13)
O6 0.0323(15) 0.0312(15) 0.0322(15) -0.0006(13) 0.0092(12) -0.0055(13)
Mn1 0.0221(3) 0.0207(3) 0.0203(3) -0.0023(2) 0.0018(2) 0.0006(2)
Mn2 0.0231(3) 0.0201(3) 0.0204(3) -0.0010(2) 0.0030(2) 0.0008(2)
Fe1 0.0230(3) 0.0201(3) 0.0263(3) -0.0003(2) 0.0005(2) -0.0017(2)
Fe2 0.0236(3) 0.0205(3) 0.0211(3) 0.0012(2) 0.0000(2) -0.0029(2)
P1 0.0233(4) 0.0193(4) 0.0194(4) 0.0003(3) 0.0020(3) 0.0008(3)
P2 0.0231(4) 0.0193(4) 0.0202(4) 0.0020(3) 0.0014(3) 0.0008(3)
Cl1 0.0536(7) 0.0548(7) 0.0507(7) -0.0102(6) -0.0005(6) -0.0134(6)
Cl2 0.0483(7) 0.0631(8) 0.0438(7) -0.0030(6) 0.0099(5) -0.0004(6)
Cl3 0.0473(7) 0.0462(7) 0.0758(10) 0.0062(6) 0.0072(7) 0.0076(6)
Cl4 0.0588(9) 0.0433(8) 0.141(2) -0.0131(10) -0.0139(11) 0.0036(7)
Br1 0.0393(2) 0.0394(2) 0.02364(19) 0.00127(17) -0.00230(17) -0.00393(19)
Br2 0.0322(2) 0.0349(2) 0.02313(18) -0.00061(16) -0.00228(15) -0.00141(17)

loop_
_atom_type_symbol
_atom_type_description
_atom_type_scat_dispersion_real
_atom_type_scat_dispersion_imag
_atom_type_scat_source
C C 0.0181 0.0091 'International Tables Vol C Tables 4.2.6.8 and 6.1.1.4'
H H 0 0 'International Tables Vol C Tables 4.2.6.8 and 6.1.1.4'
N N 0.0311 0.018 'International Tables Vol C Tables 4.2.6.8 and 6.1.1.4'
O O 0.0492 0.0322 'International Tables Vol C Tables 4.2.6.8 and 6.1.1.4'
Mn Mn -0.5299 2.8052 'International Tables Vol C Tables 4.2.6.8 and 6.1.1.4'
Fe Fe -1.1336 3.1974 'International Tables Vol C Tables 4.2.6.8 and 6.1.1.4'
P P 0.2955 0.4335 'International Tables Vol C Tables 4.2.6.8 and 6.1.1.4'
Cl Cl 0.3639 0.7018 'International Tables Vol C Tables 4.2.6.8 and 6.1.1.4'
Br Br -0.6763 1.2805 'International Tables Vol C Tables 4.2.6.8 and 6.1.1.4'

loop_
_geom_angle_atom_site_label_1
_geom_angle_atom_site_label_2
_geom_angle_atom_site_label_3
_geom_angle
_geom_angle_site_symmetry_1
_geom_angle_site_symmetry_3
_geom_angle_publ_flag
O1 C1 Mn1 175.5(4) . . ?
O2 C2 Mn1 170.8(4) . . ?
O3 C3 Mn1 179.8(5) . . ?
N1 C4 C5 122.2(4) . . ?
N1 C4 H4 118.9 . . ?
C5 C4 H4 118.9 . . ?
C4 C5 C6 119.5(4) . . ?
C4 C5 H5 120.3 . . ?
C6 C5 H5 120.3 . . ?
C5 C6 C7 118.7(4) . . ?
C5 C6 H6 120.7 . . ?
C7 C6 H6 120.7 . . ?
C6 C7 C8 119.3(4) . . ?
C6 C7 H7 120.3 . . ?
C8 C7 H7 120.3 . . ?
N1 C8 C7 121.6(4) . . ?
N1 C8 C9 116.3(3) . . ?
C7 C8 C9 122.1(4) . . ?
N2 C9 C8 109.8(3) . . ?
N2 C9 H9A 109.7 . . ?
C8 C9 H9A 109.7 . . ?
N2 C9 H9B 109.7 . . ?
C8 C9 H9B 109.7 . . ?
H9A C9 H9B 108.2 . . ?
N2 C10 C11 114.6(3) . . ?
N2 C10 H10A 108.6 . . ?
C11 C10 H10A 108.6 . . ?
N2 C10 H10B 108.6 . . ?
C11 C10 H10B 108.6 . . ?
H10A C10 H10B 107.6 . . ?
C12 C11 C15 107.5(3) . . ?
C12 C11 C10 124.7(4) . . ?
C15 C11 C10 127.8(3) . . ?
C12 C11 Fe1 69.9(2) . . ?
C15 C11 Fe1 68.7(2) . . ?
C10 C11 Fe1 124.7(3) . . ?
C11 C12 C13 109.2(3) . . ?
C11 C12 Fe1 69.6(2) . . ?
C13 C12 Fe1 69.8(2) . . ?
C11 C12 H12 125.4 . . ?
C13 C12 H12 125.4 . . ?
Fe1 C12 H12 125.4 . . ?
C14 C13 C12 107.8(3) . . ?
C14 C13 Fe1 68.8(2) . . ?
C12 C13 Fe1 69.5(2) . . ?
C14 C13 H13 126.1 . . ?
C12 C13 H13 126.1 . . ?
Fe1 C13 H13 126.1 . . ?
C13 C14 C15 108.0(3) . . ?
C13 C14 Fe1 70.4(2) . . ?
C15 C14 Fe1 69.1(2) . . ?
C13 C14 H14 126 . . ?
C15 C14 H14 126 . . ?
Fe1 C14 H14 126 . . ?
C14 C15 C11 107.5(3) . . ?
C14 C15 P1 126.5(3) . . ?
C11 C15 P1 124.9(3) . . ?
C14 C15 Fe1 69.3(2) . . ?
C11 C15 Fe1 69.9(2) . . ?
P1 C15 Fe1 135.6(2) . . ?
C20 C16 C17 108.0(5) . . ?
C20 C16 Fe1 70.4(3) . . ?
C17 C16 Fe1 69.4(3) . . ?
C20 C16 H16 126 . . ?
C17 C16 H16 126 . . ?
Fe1 C16 H16 126 . . ?
C18 C17 C16 107.6(4) . . ?
C18 C17 Fe1 70.1(3) . . ?
C16 C17 Fe1 69.5(3) . . ?
C18 C17 H17 126.2 . . ?
C16 C17 H17 126.2 . . ?
Fe1 C17 H17 126.2 . . ?
C19 C18 C17 107.4(5) . . ?
C19 C18 Fe1 69.8(3) . . ?
C17 C18 Fe1 69.1(3) . . ?
C19 C18 H18 126.3 . . ?
C17 C18 H18 126.3 . . ?
Fe1 C18 H18 126.3 . . ?
C20 C19 C18 109.2(5) . . ?
C20 C19 Fe1 70.2(3) . . ?
C18 C19 Fe1 69.9(3) . . ?
C20 C19 H19 125.4 . . ?
C18 C19 H19 125.4 . . ?
Fe1 C19 H19 125.4 . . ?
C19 C20 C16 107.9(4) . . ?
C19 C20 Fe1 69.7(3) . . ?
C16 C20 Fe1 69.1(3) . . ?
C19 C20 H20 126.1 . . ?
C16 C20 H20 126.1 . . ?
Fe1 C20 H20 126.1 . . ?
C22 C21 C26 119.1(4) . . ?
C22 C21 P1 122.2(3) . . ?
C26 C21 P1 118.5(3) . . ?
C23 C22 C21 120.3(4) . . ?
C23 C22 H22 119.9 . . ?
C21 C22 H22 119.9 . . ?
C24 C23 C22 120.2(4) . . ?
C24 C23 H23 119.9 . . ?
C22 C23 H23 119.9 . . ?
C25 C24 C23 119.8(4) . . ?
C25 C24 H24 120.1 . . ?
C23 C24 H24 120.1 . . ?
C24 C25 C26 120.3(4) . . ?
C24 C25 H25 119.8 . . ?
C26 C25 H25 119.8 . . ?
C25 C26 C21 120.3(4) . . ?
C25 C26 H26 119.9 . . ?
C21 C26 H26 119.9 . . ?
C28 C27 C32 118.6(4) . . ?
C28 C27 P1 120.8(3) . . ?
C32 C27 P1 120.6(3) . . ?
C29 C28 C27 121.1(4) . . ?
C29 C28 H28 119.5 . . ?
C27 C28 H28 119.5 . . ?
C30 C29 C28 119.6(4) . . ?
C30 C29 H29 120.2 . . ?
C28 C29 H29 120.2 . . ?
C29 C30 C31 120.3(4) . . ?
C29 C30 H30 119.8 . . ?
C31 C30 H30 119.8 . . ?
C30 C31 C32 120.4(4) . . ?
C30 C31 H31 119.8 . . ?
C32 C31 H31 119.8 . . ?
C31 C32 C27 120.0(4) . . ?
C31 C32 H32 120 . . ?
C27 C32 H32 120 . . ?
O4 C33 Mn2 170.8(4) . . ?
O5 C34 Mn2 179.9(5) . . ?
O6 C35 Mn2 175.2(4) . . ?
N3 C36 C37 122.6(4) . . ?
N3 C36 H36 118.7 . . ?
C37 C36 H36 118.7 . . ?
C36 C37 C38 118.8(4) . . ?
C36 C37 H37 120.6 . . ?
C38 C37 H37 120.6 . . ?
C39 C38 C37 119.0(4) . . ?
C39 C38 H38 120.5 . . ?
C37 C38 H38 120.5 . . ?
C38 C39 C40 119.2(4) . . ?
C38 C39 H39 120.4 . . ?
C40 C39 H39 120.4 . . ?
N3 C40 C39 122.1(4) . . ?
N3 C40 C41 116.1(4) . . ?
C39 C40 C41 121.8(4) . . ?
N4 C41 C40 111.5(3) . . ?
N4 C41 H41A 109.3 . . ?
C40 C41 H41A 109.3 . . ?
N4 C41 H41B 109.3 . . ?
C40 C41 H41B 109.3 . . ?
H41A C41 H41B 108 . . ?
N4 C42 C43 114.4(3) . . ?
N4 C42 H42A 108.7 . . ?
C43 C42 H42A 108.7 . . ?
N4 C42 H42B 108.7 . . ?
C43 C42 H42B 108.7 . . ?
H42A C42 H42B 107.6 . . ?
C47 C43 C44 107.3(3) . . ?
C47 C43 C42 125.1(3) . . ?
C44 C43 C42 127.5(3) . . ?
C47 C43 Fe2 69.8(2) . . ?
C44 C43 Fe2 69.4(2) . . ?
C42 C43 Fe2 122.9(3) . . ?
C45 C44 C43 107.5(3) . . ?
C45 C44 P2 127.2(3) . . ?
C43 C44 P2 124.7(3) . . ?
C45 C44 Fe2 70.0(2) . . ?
C43 C44 Fe2 69.1(2) . . ?
P2 C44 Fe2 133.0(2) . . ?
C46 C45 C44 108.2(3) . . ?
C46 C45 Fe2 69.6(2) . . ?
C44 C45 Fe2 69.2(2) . . ?
C46 C45 H45 125.9 . . ?
C44 C45 H45 125.9 . . ?
Fe2 C45 H45 125.9 . . ?
C45 C46 C47 108.1(3) . . ?
C45 C46 Fe2 70.0(2) . . ?
C47 C46 Fe2 69.4(2) . . ?
C45 C46 H46 126 . . ?
C47 C46 H46 126 . . ?
Fe2 C46 H46 126 . . ?
C43 C47 C46 109.0(3) . . ?
C43 C47 Fe2 69.7(2) . . ?
C46 C47 Fe2 70.0(2) . . ?
C43 C47 H47 125.5 . . ?
C46 C47 H47 125.5 . . ?
Fe2 C47 H47 125.5 . . ?
C49 C48 C52 107.8(4) . . ?
C49 C48 Fe2 70.1(3) . . ?
C52 C48 Fe2 69.4(3) . . ?
C49 C48 H48 126.1 . . ?
C52 C48 H48 126.1 . . ?
Fe2 C48 H48 126.1 . . ?
C48 C49 C50 108.6(4) . . ?
C48 C49 Fe2 69.8(3) . . ?
C50 C49 Fe2 69.7(2) . . ?
C48 C49 H49 125.7 . . ?
C50 C49 H49 125.7 . . ?
Fe2 C49 H49 125.7 . . ?
C49 C50 C51 107.7(4) . . ?
C49 C50 Fe2 69.9(3) . . ?
C51 C50 Fe2 69.7(2) . . ?
C49 C50 H50 126.2 . . ?
C51 C50 H50 126.2 . . ?
Fe2 C50 H50 126.2 . . ?
C52 C51 C50 108.2(4) . . ?
C52 C51 Fe2 69.6(2) . . ?
C50 C51 Fe2 69.7(2) . . ?
C52 C51 H51 125.9 . . ?
C50 C51 H51 125.9 . . ?
Fe2 C51 H51 125.9 . . ?
C51 C52 C48 107.7(4) . . ?
C51 C52 Fe2 70.0(3) . . ?
C48 C52 Fe2 69.7(2) . . ?
C51 C52 H52 126.2 . . ?
C48 C52 H52 126.2 . . ?
Fe2 C52 H52 126.2 . . ?
C54 C53 C58 119.7(4) . . ?
C54 C53 P2 121.2(3) . . ?
C58 C53 P2 118.5(3) . . ?
C53 C54 C55 120.3(4) . . ?
C53 C54 H54 119.9 . . ?
C55 C54 H54 119.9 . . ?
C56 C55 C54 120.1(4) . . ?
C56 C55 H55 120 . . ?
C54 C55 H55 120 . . ?
C55 C56 C57 120.2(4) . . ?
C55 C56 H56 119.9 . . ?
C57 C56 H56 119.9 . . ?
C56 C57 C58 120.6(4) . . ?
C56 C57 H57 119.7 . . ?
C58 C57 H57 119.7 . . ?
C57 C58 C53 119.1(4) . . ?
C57 C58 H58 120.4 . . ?
C53 C58 H58 120.4 . . ?
C60 C59 C64 118.8(4) . . ?
C60 C59 P2 119.4(3) . . ?
C64 C59 P2 121.8(3) . . ?
C61 C60 C59 120.5(4) . . ?
C61 C60 H60 119.8 . . ?
C59 C60 H60 119.8 . . ?
C62 C61 C60 120.7(4) . . ?
C62 C61 H61 119.7 . . ?
C60 C61 H61 119.7 . . ?
C61 C62 C63 120.1(4) . . ?
C61 C62 H62 119.9 . . ?
C63 C62 H62 119.9 . . ?
C62 C63 C64 119.8(4) . . ?
C62 C63 H63 120.1 . . ?
C64 C63 H63 120.1 . . ?
C63 C64 C59 120.0(4) . . ?
C63 C64 H64 120 . . ?
C59 C64 H64 120 . . ?
Cl1 C65 Cl2 112.0(3) . . ?
Cl1 C65 H65A 109.2 . . ?
Cl2 C65 H65A 109.2 . . ?
Cl1 C65 H65B 109.2 . . ?
Cl2 C65 H65B 109.2 . . ?
H65A C65 H65B 107.9 . . ?
Cl3 C66 Cl4 111.8(3) . . ?
Cl3 C66 H66A 109.3 . . ?
Cl4 C66 H66A 109.3 . . ?
Cl3 C66 H66B 109.3 . . ?
Cl4 C66 H66B 109.3 . . ?
H66A C66 H66B 107.9 . . ?
C8 N1 C4 118.7(4) . . ?
C8 N1 Mn1 115.4(3) . . ?
C4 N1 Mn1 124.7(3) . . ?
C9 N2 C10 110.6(3) . . ?
C9 N2 Mn1 111.0(2) . . ?
C10 N2 Mn1 121.7(2) . . ?
C9 N2 H2 108(3) . . ?
C10 N2 H2 104(3) . . ?
Mn1 N2 H2 100(3) . . ?
C40 N3 C36 118.3(4) . . ?
C40 N3 Mn2 116.4(3) . . ?
C36 N3 Mn2 124.9(3) . . ?
C41 N4 C42 110.5(3) . . ?
C41 N4 Mn2 112.5(2) . . ?
C42 N4 Mn2 120.8(2) . . ?
C41 N4 H4A 106(3) . . ?
C42 N4 H4A 104(3) . . ?
Mn2 N4 H4A 101(3) . . ?
C1 Mn1 C3 92.92(19) . . ?
C1 Mn1 C2 87.16(19) . . ?
C3 Mn1 C2 86.83(19) . . ?
C1 Mn1 N1 169.42(17) . . ?
C3 Mn1 N1 94.80(16) . . ?
C2 Mn1 N1 86.07(17) . . ?
C1 Mn1 N2 92.59(16) . . ?
C3 Mn1 N2 174.20(16) . . ?
C2 Mn1 N2 95.27(16) . . ?
N1 Mn1 N2 79.97(13) . . ?
C1 Mn1 P1 92.34(13) . . ?
C3 Mn1 P1 89.09(13) . . ?
C2 Mn1 P1 175.85(14) . . ?
N1 Mn1 P1 95.00(10) . . ?
N2 Mn1 P1 88.86(10) . . ?
C35 Mn2 C34 92.27(18) . . ?
C35 Mn2 C33 86.37(19) . . ?
C34 Mn2 C33 87.73(19) . . ?
C35 Mn2 N3 170.36(16) . . ?
C34 Mn2 N3 95.18(16) . . ?
C33 Mn2 N3 87.83(17) . . ?
C35 Mn2 N4 92.99(16) . . ?
C34 Mn2 N4 174.27(16) . . ?
C33 Mn2 N4 94.88(16) . . ?
N3 Mn2 N4 79.84(13) . . ?
C35 Mn2 P2 93.36(13) . . ?
C34 Mn2 P2 86.76(14) . . ?
C33 Mn2 P2 174.47(14) . . ?
N3 Mn2 P2 93.15(10) . . ?
N4 Mn2 P2 90.65(9) . . ?
C15 Fe1 C14 41.59(15) . . ?
C15 Fe1 C17 165.1(2) . . ?
C14 Fe1 C17 150.3(2) . . ?
C15 Fe1 C16 128.64(19) . . ?
C14 Fe1 C16 167.8(2) . . ?
C17 Fe1 C16 41.1(3) . . ?
C15 Fe1 C11 41.43(15) . . ?
C14 Fe1 C11 69.57(16) . . ?
C17 Fe1 C11 125.2(2) . . ?
C16 Fe1 C11 107.63(19) . . ?
C15 Fe1 C19 121.59(19) . . ?
C14 Fe1 C19 109.52(19) . . ?
C17 Fe1 C19 68.1(2) . . ?
C16 Fe1 C19 67.8(2) . . ?
C11 Fe1 C19 155.75(18) . . ?
C15 Fe1 C18 153.8(2) . . ?
C14 Fe1 C18 117.7(2) . . ?
C17 Fe1 C18 40.8(3) . . ?
C16 Fe1 C18 68.6(2) . . ?
C11 Fe1 C18 162.4(2) . . ?
C19 Fe1 C18 40.4(2) . . ?
C15 Fe1 C12 68.79(15) . . ?
C14 Fe1 C12 68.66(16) . . ?
C17 Fe1 C12 104.83(19) . . ?
C16 Fe1 C12 117.45(18) . . ?
C11 Fe1 C12 40.46(15) . . ?
C19 Fe1 C12 163.39(19) . . ?
C18 Fe1 C12 124.68(19) . . ?
C15 Fe1 C20 110.77(17) . . ?
C14 Fe1 C20 129.99(18) . . ?
C17 Fe1 C20 68.5(2) . . ?
C16 Fe1 C20 40.5(2) . . ?
C11 Fe1 C20 121.00(17) . . ?
C19 Fe1 C20 40.06(19) . . ?
C18 Fe1 C20 68.07(19) . . ?
C12 Fe1 C20 153.16(18) . . ?
C15 Fe1 C13 69.19(16) . . ?
C14 Fe1 C13 40.79(16) . . ?
C17 Fe1 C13 115.4(2) . . ?
C16 Fe1 C13 150.4(2) . . ?
C11 Fe1 C13 68.81(16) . . ?
C19 Fe1 C13 127.27(18) . . ?
C18 Fe1 C13 105.49(19) . . ?
C12 Fe1 C13 40.65(16) . . ?
C20 Fe1 C13 166.07(18) . . ?
C43 Fe2 C47 40.50(15) . . ?
C43 Fe2 C52 131.29(19) . . ?
C47 Fe2 C52 105.79(18) . . ?
C43 Fe2 C44 41.53(15) . . ?
C47 Fe2 C44 68.64(15) . . ?
C52 Fe2 C44 172.82(18) . . ?
C43 Fe2 C48 107.69(17) . . ?
C47 Fe2 C48 110.53(18) . . ?
C52 Fe2 C48 41.0(2) . . ?
C44 Fe2 C48 135.58(19) . . ?
C43 Fe2 C51 170.91(17) . . ?
C47 Fe2 C51 132.17(17) . . ?
C52 Fe2 C51 40.4(2) . . ?
C44 Fe2 C51 146.72(17) . . ?
C48 Fe2 C51 68.2(2) . . ?
C43 Fe2 C50 146.63(17) . . ?
C47 Fe2 C50 172.76(18) . . ?
C52 Fe2 C50 68.28(19) . . ?
C44 Fe2 C50 117.60(17) . . ?
C48 Fe2 C50 68.06(19) . . ?
C51 Fe2 C50 40.59(18) . . ?
C43 Fe2 C46 68.65(16) . . ?
C47 Fe2 C46 40.62(16) . . ?
C52 Fe2 C46 110.52(19) . . ?
C44 Fe2 C46 68.53(16) . . ?
C48 Fe2 C46 140.6(2) . . ?
C51 Fe2 C46 108.95(18) . . ?
C50 Fe2 C46 136.33(18) . . ?
C43 Fe2 C49 114.61(17) . . ?
C47 Fe2 C49 142.43(18) . . ?
C52 Fe2 C49 68.1(2) . . ?
C44 Fe2 C49 113.23(18) . . ?
C48 Fe2 C49 40.1(2) . . ?
C51 Fe2 C49 67.96(19) . . ?
C50 Fe2 C49 40.43(18) . . ?
C46 Fe2 C49 176.65(18) . . ?
C43 Fe2 C45 69.00(15) . . ?
C47 Fe2 C45 68.17(16) . . ?
C52 Fe2 C45 142.46(19) . . ?
C44 Fe2 C45 40.80(14) . . ?
C48 Fe2 C45 176.31(19) . . ?
C51 Fe2 C45 115.28(18) . . ?
C50 Fe2 C45 113.68(18) . . ?
C46 Fe2 C45 40.37(16) . . ?
C49 Fe2 C45 139.20(19) . . ?
C15 P1 C21 101.47(18) . . ?
C15 P1 C27 105.38(18) . . ?
C21 P1 C27 103.69(18) . . ?
C15 P1 Mn1 112.76(13) . . ?
C21 P1 Mn1 113.24(13) . . ?
C27 P1 Mn1 118.51(13) . . ?
C44 P2 C59 104.86(18) . . ?
C44 P2 C53 104.11(18) . . ?
C59 P2 C53 103.14(18) . . ?
C44 P2 Mn2 113.11(12) . . ?
C59 P2 Mn2 120.40(14) . . ?
C53 P2 Mn2 109.64(13) . . ?

loop_
_geom_bond_atom_site_label_1
_geom_bond_atom_site_label_2
_geom_bond_distance
_geom_bond_site_symmetry_2
_geom_bond_publ_flag
C1 O1 1.151(5) . ?
C1 Mn1 1.803(4) . ?
C2 O2 1.138(6) . ?
C2 Mn1 1.847(5) . ?
C3 O3 1.143(5) . ?
C3 Mn1 1.810(4) . ?
C4 N1 1.352(5) . ?
C4 C5 1.383(6) . ?
C4 H4 0.95 . ?
C5 C6 1.386(7) . ?
C5 H5 0.95 . ?
C6 C7 1.389(6) . ?
C6 H6 0.95 . ?
C7 C8 1.398(6) . ?
C7 H7 0.95 . ?
C8 N1 1.351(5) . ?
C8 C9 1.494(5) . ?
C9 N2 1.481(5) . ?
C9 H9A 0.99 . ?
C9 H9B 0.99 . ?
C10 N2 1.491(5) . ?
C10 C11 1.505(5) . ?
C10 H10A 0.99 . ?
C10 H10B 0.99 . ?
C11 C12 1.418(5) . ?
C11 C15 1.444(5) . ?
C11 Fe1 2.049(4) . ?
C12 C13 1.427(6) . ?
C12 Fe1 2.053(4) . ?
C12 H12 1 . ?
C13 C14 1.426(6) . ?
C13 Fe1 2.057(4) . ?
C13 H13 1 . ?
C14 C15 1.444(5) . ?
C14 Fe1 2.035(4) . ?
C14 H14 1 . ?
C15 P1 1.795(4) . ?
C15 Fe1 2.033(4) . ?
C16 C20 1.416(7) . ?
C16 C17 1.432(9) . ?
C16 Fe1 2.039(5) . ?
C16 H16 1 . ?
C17 C18 1.426(10) . ?
C17 Fe1 2.038(5) . ?
C17 H17 1 . ?
C18 C19 1.415(8) . ?
C18 Fe1 2.051(4) . ?
C18 H18 1 . ?
C19 C20 1.406(7) . ?
C19 Fe1 2.050(4) . ?
C19 H19 1 . ?
C20 Fe1 2.057(4) . ?
C20 H20 1 . ?
C21 C22 1.395(6) . ?
C21 C26 1.401(6) . ?
C21 P1 1.833(4) . ?
C22 C23 1.393(6) . ?
C22 H22 0.95 . ?
C23 C24 1.389(6) . ?
C23 H23 0.95 . ?
C24 C25 1.389(7) . ?
C24 H24 0.95 . ?
C25 C26 1.389(6) . ?
C25 H25 0.95 . ?
C26 H26 0.95 . ?
C27 C28 1.393(6) . ?
C27 C32 1.408(6) . ?
C27 P1 1.835(4) . ?
C28 C29 1.393(6) . ?
C28 H28 0.95 . ?
C29 C30 1.381(7) . ?
C29 H29 0.95 . ?
C30 C31 1.387(7) . ?
C30 H30 0.95 . ?
C31 C32 1.387(6) . ?
C31 H31 0.95 . ?
C32 H32 0.95 . ?
C33 O4 1.144(6) . ?
C33 Mn2 1.839(5) . ?
C34 O5 1.141(5) . ?
C34 Mn2 1.811(4) . ?
C35 O6 1.139(5) . ?
C35 Mn2 1.809(4) . ?
C36 N3 1.353(5) . ?
C36 C37 1.384(6) . ?
C36 H36 0.95 . ?
C37 C38 1.392(6) . ?
C37 H37 0.95 . ?
C38 C39 1.388(6) . ?
C38 H38 0.95 . ?
C39 C40 1.391(6) . ?
C39 H39 0.95 . ?
C40 N3 1.348(5) . ?
C40 C41 1.495(5) . ?
C41 N4 1.475(5) . ?
C41 H41A 0.99 . ?
C41 H41B 0.99 . ?
C42 N4 1.495(5) . ?
C42 C43 1.506(5) . ?
C42 H42A 0.99 . ?
C42 H42B 0.99 . ?
C43 C47 1.417(5) . ?
C43 C44 1.452(5) . ?
C43 Fe2 2.046(4) . ?
C44 C45 1.433(5) . ?
C44 P2 1.792(4) . ?
C44 Fe2 2.050(4) . ?
C45 C46 1.421(6) . ?
C45 Fe2 2.061(4) . ?
C45 H45 1 . ?
C46 C47 1.424(6) . ?
C46 Fe2 2.056(4) . ?
C46 H46 1 . ?
C47 Fe2 2.048(4) . ?
C47 H47 1 . ?
C48 C49 1.410(8) . ?
C48 C52 1.435(8) . ?
C48 Fe2 2.053(4) . ?
C48 H48 1 . ?
C49 C50 1.420(7) . ?
C49 Fe2 2.057(4) . ?
C49 H49 1 . ?
C50 C51 1.425(6) . ?
C50 Fe2 2.054(4) . ?
C50 H50 1 . ?
C51 C52 1.418(7) . ?
C51 Fe2 2.053(4) . ?
C51 H51 1 . ?
C52 Fe2 2.049(4) . ?
C52 H52 1 . ?
C53 C54 1.387(6) . ?
C53 C58 1.406(6) . ?
C53 P2 1.828(4) . ?
C54 C55 1.390(6) . ?
C54 H54 0.95 . ?
C55 C56 1.380(7) . ?
C55 H55 0.95 . ?
C56 C57 1.380(7) . ?
C56 H56 0.95 . ?
C57 C58 1.393(6) . ?
C57 H57 0.95 . ?
C58 H58 0.95 . ?
C59 C60 1.403(6) . ?
C59 C64 1.404(6) . ?
C59 P2 1.820(4) . ?
C60 C61 1.383(6) . ?
C60 H60 0.95 . ?
C61 C62 1.372(7) . ?
C61 H61 0.95 . ?
C62 C63 1.397(7) . ?
C62 H62 0.95 . ?
C63 C64 1.399(6) . ?
C63 H63 0.95 . ?
C64 H64 0.95 . ?
C65 Cl1 1.773(7) . ?
C65 Cl2 1.776(6) . ?
C65 H65A 0.99 . ?
C65 H65B 0.99 . ?
C66 Cl3 1.746(6) . ?
C66 Cl4 1.747(6) . ?
C66 H66A 0.99 . ?
C66 H66B 0.99 . ?
N1 Mn1 2.068(3) . ?
N2 Mn1 2.099(3) . ?
N2 H2 0.86(5) . ?
N3 Mn2 2.071(3) . ?
N4 Mn2 2.093(3) . ?
N4 H4A 0.92(5) . ?
Mn1 P1 2.3224(11) . ?
Mn2 P2 2.3170(11) . ?

loop_
_geom_torsion_atom_site_label_1
_geom_torsion_atom_site_label_2
_geom_torsion_atom_site_label_3
_geom_torsion_atom_site_label_4
_geom_torsion
_geom_torsion_site_symmetry_1
_geom_torsion_site_symmetry_2
_geom_torsion_site_symmetry_3
_geom_torsion_site_symmetry_4
_geom_torsion_publ_flag
N1 C4 C5 C6 0.4(7) . . . . ?
C4 C5 C6 C7 0.4(7) . . . . ?
C5 C6 C7 C8 -0.5(7) . . . . ?
C6 C7 C8 N1 -0.3(6) . . . . ?
C6 C7 C8 C9 179.0(4) . . . . ?
N1 C8 C9 N2 -28.5(5) . . . . ?
C7 C8 C9 N2 152.2(4) . . . . ?
N2 C10 C11 C12 145.1(4) . . . . ?
N2 C10 C11 C15 -37.9(5) . . . . ?
N2 C10 C11 Fe1 -126.6(3) . . . . ?
C15 C11 C12 C13 0.1(4) . . . . ?
C10 C11 C12 C13 177.7(4) . . . . ?
Fe1 C11 C12 C13 58.7(3) . . . . ?
C15 C11 C12 Fe1 -58.6(3) . . . . ?
C10 C11 C12 Fe1 118.9(4) . . . . ?
C11 C12 C13 C14 -0.3(5) . . . . ?
Fe1 C12 C13 C14 58.3(3) . . . . ?
C11 C12 C13 Fe1 -58.6(3) . . . . ?
C12 C13 C14 C15 0.4(4) . . . . ?
Fe1 C13 C14 C15 59.2(3) . . . . ?
C12 C13 C14 Fe1 -58.8(3) . . . . ?
C13 C14 C15 C11 -0.3(4) . . . . ?
Fe1 C14 C15 C11 59.6(3) . . . . ?
C13 C14 C15 P1 167.9(3) . . . . ?
Fe1 C14 C15 P1 -132.1(3) . . . . ?
C13 C14 C15 Fe1 -60.0(3) . . . . ?
C12 C11 C15 C14 0.1(4) . . . . ?
C10 C11 C15 C14 -177.3(4) . . . . ?
Fe1 C11 C15 C14 -59.3(3) . . . . ?
C12 C11 C15 P1 -168.3(3) . . . . ?
C10 C11 C15 P1 14.2(6) . . . . ?
Fe1 C11 C15 P1 132.3(3) . . . . ?
C12 C11 C15 Fe1 59.4(3) . . . . ?
C10 C11 C15 Fe1 -118.1(4) . . . . ?
C20 C16 C17 C18 0.2(5) . . . . ?
Fe1 C16 C17 C18 -60.0(3) . . . . ?
C20 C16 C17 Fe1 60.1(3) . . . . ?
C16 C17 C18 C19 0.1(5) . . . . ?
Fe1 C17 C18 C19 -59.5(3) . . . . ?
C16 C17 C18 Fe1 59.6(3) . . . . ?
C17 C18 C19 C20 -0.3(5) . . . . ?
Fe1 C18 C19 C20 -59.4(3) . . . . ?
C17 C18 C19 Fe1 59.1(3) . . . . ?
C18 C19 C20 C16 0.4(5) . . . . ?
Fe1 C19 C20 C16 -58.7(3) . . . . ?
C18 C19 C20 Fe1 59.2(3) . . . . ?
C17 C16 C20 C19 -0.4(5) . . . . ?
Fe1 C16 C20 C19 59.1(3) . . . . ?
C17 C16 C20 Fe1 -59.5(3) . . . . ?
C26 C21 C22 C23 0.1(6) . . . . ?
P1 C21 C22 C23 -176.3(3) . . . . ?
C21 C22 C23 C24 0.2(6) . . . . ?
C22 C23 C24 C25 0.1(6) . . . . ?
C23 C24 C25 C26 -0.6(7) . . . . ?
C24 C25 C26 C21 1.0(7) . . . . ?
C22 C21 C26 C25 -0.7(6) . . . . ?
P1 C21 C26 C25 175.8(3) . . . . ?
C32 C27 C28 C29 0.3(6) . . . . ?
P1 C27 C28 C29 -179.1(3) . . . . ?
C27 C28 C29 C30 0.2(7) . . . . ?
C28 C29 C30 C31 0.0(7) . . . . ?
C29 C30 C31 C32 -0.7(7) . . . . ?
C30 C31 C32 C27 1.3(7) . . . . ?
C28 C27 C32 C31 -1.0(6) . . . . ?
P1 C27 C32 C31 178.4(3) . . . . ?
N3 C36 C37 C38 0.5(7) . . . . ?
C36 C37 C38 C39 -0.4(7) . . . . ?
C37 C38 C39 C40 -0.7(7) . . . . ?
C38 C39 C40 N3 1.8(6) . . . . ?
C38 C39 C40 C41 -175.0(4) . . . . ?
N3 C40 C41 N4 20.5(5) . . . . ?
C39 C40 C41 N4 -162.6(4) . . . . ?
N4 C42 C43 C47 -143.0(4) . . . . ?
N4 C42 C43 C44 41.6(5) . . . . ?
N4 C42 C43 Fe2 129.7(3) . . . . ?
C47 C43 C44 C45 -0.1(4) . . . . ?
C42 C43 C44 C45 176.1(4) . . . . ?
Fe2 C43 C44 C45 59.8(3) . . . . ?
C47 C43 C44 P2 171.6(3) . . . . ?
C42 C43 C44 P2 -12.3(6) . . . . ?
Fe2 C43 C44 P2 -128.6(3) . . . . ?
C47 C43 C44 Fe2 -59.8(3) . . . . ?
C42 C43 C44 Fe2 116.3(4) . . . . ?
C43 C44 C45 C46 -0.3(4) . . . . ?
P2 C44 C45 C46 -171.7(3) . . . . ?
Fe2 C44 C45 C46 58.9(3) . . . . ?
C43 C44 C45 Fe2 -59.2(3) . . . . ?
P2 C44 C45 Fe2 129.5(3) . . . . ?
C44 C45 C46 C47 0.6(5) . . . . ?
Fe2 C45 C46 C47 59.2(3) . . . . ?
C44 C45 C46 Fe2 -58.6(3) . . . . ?
C44 C43 C47 C46 0.4(4) . . . . ?
C42 C43 C47 C46 -175.8(4) . . . . ?
Fe2 C43 C47 C46 -59.1(3) . . . . ?
C44 C43 C47 Fe2 59.5(3) . . . . ?
C42 C43 C47 Fe2 -116.7(4) . . . . ?
C45 C46 C47 C43 -0.6(5) . . . . ?
Fe2 C46 C47 C43 58.9(3) . . . . ?
C45 C46 C47 Fe2 -59.5(3) . . . . ?
C52 C48 C49 C50 0.3(5) . . . . ?
Fe2 C48 C49 C50 -59.0(3) . . . . ?
C52 C48 C49 Fe2 59.3(3) . . . . ?
C48 C49 C50 C51 -0.6(5) . . . . ?
Fe2 C49 C50 C51 -59.7(3) . . . . ?
C48 C49 C50 Fe2 59.1(3) . . . . ?
C49 C50 C51 C52 0.6(5) . . . . ?
Fe2 C50 C51 C52 -59.2(3) . . . . ?
C49 C50 C51 Fe2 59.8(3) . . . . ?
C50 C51 C52 C48 -0.5(5) . . . . ?
Fe2 C51 C52 C48 -59.7(3) . . . . ?
C50 C51 C52 Fe2 59.2(3) . . . . ?
C49 C48 C52 C51 0.1(5) . . . . ?
Fe2 C48 C52 C51 59.9(3) . . . . ?
C49 C48 C52 Fe2 -59.8(3) . . . . ?
C58 C53 C54 C55 -0.5(6) . . . . ?
P2 C53 C54 C55 170.6(3) . . . . ?
C53 C54 C55 C56 0.7(7) . . . . ?
C54 C55 C56 C57 -1.1(7) . . . . ?
C55 C56 C57 C58 1.3(8) . . . . ?
C56 C57 C58 C53 -1.1(8) . . . . ?
C54 C53 C58 C57 0.7(7) . . . . ?
P2 C53 C58 C57 -170.6(4) . . . . ?
C64 C59 C60 C61 2.9(6) . . . . ?
P2 C59 C60 C61 -176.8(3) . . . . ?
C59 C60 C61 C62 -2.6(7) . . . . ?
C60 C61 C62 C63 0.5(7) . . . . ?
C61 C62 C63 C64 1.2(7) . . . . ?
C62 C63 C64 C59 -0.8(6) . . . . ?
C60 C59 C64 C63 -1.2(6) . . . . ?
P2 C59 C64 C63 178.4(3) . . . . ?
C7 C8 N1 C4 1.0(6) . . . . ?
C9 C8 N1 C4 -178.3(4) . . . . ?
C7 C8 N1 Mn1 -166.8(3) . . . . ?
C9 C8 N1 Mn1 13.9(4) . . . . ?
C5 C4 N1 C8 -1.1(6) . . . . ?
C5 C4 N1 Mn1 165.5(3) . . . . ?
C8 C9 N2 C10 167.1(3) . . . . ?
C8 C9 N2 Mn1 28.9(4) . . . . ?
C11 C10 N2 C9 -67.1(4) . . . . ?
C11 C10 N2 Mn1 65.9(4) . . . . ?
C39 C40 N3 C36 -1.7(6) . . . . ?
C41 C40 N3 C36 175.3(4) . . . . ?
C39 C40 N3 Mn2 172.0(3) . . . . ?
C41 C40 N3 Mn2 -11.1(4) . . . . ?
C37 C36 N3 C40 0.5(6) . . . . ?
C37 C36 N3 Mn2 -172.5(3) . . . . ?
C40 C41 N4 C42 -158.2(3) . . . . ?
C40 C41 N4 Mn2 -19.9(4) . . . . ?
C43 C42 N4 C41 67.1(4) . . . . ?
C43 C42 N4 Mn2 -67.2(4) . . . . ?
C14 C15 P1 C21 -58.4(4) . . . . ?
C11 C15 P1 C21 107.9(3) . . . . ?
Fe1 C15 P1 C21 -155.6(3) . . . . ?
C14 C15 P1 C27 49.5(4) . . . . ?
C11 C15 P1 C27 -144.3(3) . . . . ?
Fe1 C15 P1 C27 -47.8(3) . . . . ?
C14 C15 P1 Mn1 -179.8(3) . . . . ?
C11 C15 P1 Mn1 -13.6(4) . . . . ?
Fe1 C15 P1 Mn1 82.9(3) . . . . ?
C22 C21 P1 C15 -13.8(4) . . . . ?
C26 C21 P1 C15 169.8(3) . . . . ?
C22 C21 P1 C27 -123.0(4) . . . . ?
C26 C21 P1 C27 60.7(4) . . . . ?
C22 C21 P1 Mn1 107.3(3) . . . . ?
C26 C21 P1 Mn1 -69.1(3) . . . . ?
C28 C27 P1 C15 108.4(3) . . . . ?
C32 C27 P1 C15 -70.9(4) . . . . ?
C28 C27 P1 C21 -145.4(3) . . . . ?
C32 C27 P1 C21 35.3(4) . . . . ?
C28 C27 P1 Mn1 -18.9(4) . . . . ?
C32 C27 P1 Mn1 161.8(3) . . . . ?
C45 C44 P2 C59 -50.6(4) . . . . ?
C43 C44 P2 C59 139.4(3) . . . . ?
Fe2 C44 P2 C59 46.3(3) . . . . ?
C45 C44 P2 C53 57.4(4) . . . . ?
C43 C44 P2 C53 -112.6(3) . . . . ?
Fe2 C44 P2 C53 154.3(3) . . . . ?
C45 C44 P2 Mn2 176.3(3) . . . . ?
C43 C44 P2 Mn2 6.4(4) . . . . ?
Fe2 C44 P2 Mn2 -86.7(3) . . . . ?
C60 C59 P2 C44 66.4(4) . . . . ?
C64 C59 P2 C44 -113.2(3) . . . . ?
C60 C59 P2 C53 -42.3(4) . . . . ?
C64 C59 P2 C53 138.1(3) . . . . ?
C60 C59 P2 Mn2 -164.8(3) . . . . ?
C64 C59 P2 Mn2 15.6(4) . . . . ?
C54 C53 P2 C44 31.8(4) . . . . ?
C58 C53 P2 C44 -157.0(3) . . . . ?
C54 C53 P2 C59 141.1(3) . . . . ?
C58 C53 P2 C59 -47.7(4) . . . . ?
C54 C53 P2 Mn2 -89.5(3) . . . . ?
C58 C53 P2 Mn2 81.7(3) . . . . ?
